data_4117770
loop_
_publ_author_name
'Tianbiao Liu'
'Shentan Chen'
'Molly J. O'Hagan'
'Mary Rakowski DuBois'
'R. Morris Bullock'
'Daniel L. DuBois'

_publ_contact_author
; 
Tianbiao Leo Liu 
Pacific Northwest National Laboratory 
Richland, WA, 99354 
USA 
;
_publ_contact_author_email Tianbiao.Liu@pnl.gov
_publ_section_title
;
 Synthesis, Characterization, and Reactivity of Fe Complexes Containing
 Cyclic Diazadiphosphine Ligands: The Role of the Pendant Base in
 Heterolytic Cleavage of H2
;
_journal_name_full 'Journal of the American Chemical Society'
_journal_page_first 6257
_journal_page_last 6272
_journal_paper_doi 10.1021/ja211193j
_journal_volume 134
_journal_year 2012
_chemical_formula_moiety 'C35 H38 Fe N2 P2'
_chemical_formula_sum 'C35 H38 Fe N2 P2'
_chemical_formula_weight 604.46
_chemical_name_systematic
; 
 ? 
;
_space_group_IT_number 14
_symmetry_cell_setting monoclinic
_symmetry_space_group_name_Hall '-P 2yn'
_symmetry_space_group_name_H-M 'P 1 21/n 1'
_atom_sites_solution_hydrogens geom
_atom_sites_solution_primary direct
_atom_sites_solution_secondary difmap
_audit_creation_method SHELXL-97
_cell_angle_alpha 90.00
_cell_angle_beta 100.0900(10)
_cell_angle_gamma 90.00
_cell_formula_units_Z 4
_cell_length_a 11.5342(3)
_cell_length_b 17.2154(4)
_cell_length_c 15.2044(4)
_cell_measurement_reflns_used 9861
_cell_measurement_temperature 100(2)
_cell_measurement_theta_max 28.26
_cell_measurement_theta_min 2.71
_cell_volume 2972.38(13)
_computing_cell_refinement 'Bruker SAINT'
_computing_data_collection 'Bruker APEX2'
_computing_data_reduction 'Bruker SAINT'
_computing_molecular_graphics 'Bruker SHELXTL'
_computing_publication_material 'Bruker SHELXTL'
_computing_structure_refinement 'SHELXL-97 (Sheldrick, 2008)'
_computing_structure_solution 'SHELXS-97 (Sheldrick, 2008)'
_diffrn_ambient_temperature 100(2)
_diffrn_measured_fraction_theta_full 1.000
_diffrn_measured_fraction_theta_max 1.000
_diffrn_measurement_device_type 'Bruker APEX-II CCD'
_diffrn_measurement_method '\f and \w scans'
_diffrn_radiation_monochromator graphite
_diffrn_radiation_source 'fine-focus sealed tube'
_diffrn_radiation_type MoK\a
_diffrn_radiation_wavelength 0.71073
_diffrn_reflns_av_R_equivalents 0.0582
_diffrn_reflns_av_sigmaI/netI 0.0406
_diffrn_reflns_limit_h_max 15
_diffrn_reflns_limit_h_min -15
_diffrn_reflns_limit_k_max 22
_diffrn_reflns_limit_k_min -22
_diffrn_reflns_limit_l_max 20
_diffrn_reflns_limit_l_min -20
_diffrn_reflns_number 57909
_diffrn_reflns_theta_full 28.33
_diffrn_reflns_theta_max 28.33
_diffrn_reflns_theta_min 1.80
_exptl_absorpt_coefficient_mu 0.643
_exptl_absorpt_correction_T_max 0.9625
_exptl_absorpt_correction_T_min 0.9564
_exptl_absorpt_correction_type multi-scan
_exptl_absorpt_process_details 'SADABS; (Sheldrick, 2006)'
_exptl_crystal_colour yellow
_exptl_crystal_density_diffrn 1.351
_exptl_crystal_description block
_exptl_crystal_F_000 1272
_exptl_crystal_size_max 0.07
_exptl_crystal_size_mid 0.06
_exptl_crystal_size_min 0.06
_refine_diff_density_max 0.426
_refine_diff_density_min -0.316
_refine_diff_density_rms 0.066
_refine_ls_extinction_method none
_refine_ls_goodness_of_fit_ref 0.952
_refine_ls_hydrogen_treatment mixed
_refine_ls_matrix_type full
_refine_ls_number_parameters 365
_refine_ls_number_reflns 7419
_refine_ls_number_restraints 0
_refine_ls_restrained_S_all 0.952
_refine_ls_R_factor_all 0.0558
_refine_ls_R_factor_gt 0.0348
_refine_ls_shift/su_max 0.000
_refine_ls_shift/su_mean 0.000
_refine_ls_structure_factor_coef Fsqd
_refine_ls_weighting_details 'calc w=1/[\s^2^(Fo^2^)+(0.0448P)^2^+1.6466P] where P=(Fo^2^+2Fc^2^)/3'
_refine_ls_weighting_scheme calc
_refine_ls_wR_factor_gt 0.0786
_refine_ls_wR_factor_ref 0.0877
_reflns_number_gt 5724
_reflns_number_total 7419
_reflns_threshold_expression >2sigma(I)
_cod_data_source_file ja211193j_si_002_4.cif
_cod_data_source_block 1-H
_cod_database_code 4117770

loop_
_symmetry_equiv_pos_as_xyz
'x, y, z'
'-x+1/2, y+1/2, -z+1/2'
'-x, -y, -z'
'x-1/2, -y-1/2, z-1/2'

loop_
_atom_site_label
_atom_site_type_symbol
_atom_site_fract_x
_atom_site_fract_y
_atom_site_fract_z
_atom_site_U_iso_or_equiv
_atom_site_adp_type
_atom_site_occupancy
_atom_site_symmetry_multiplicity
_atom_site_calc_flag
_atom_site_refinement_flags
Fe1 Fe 0.09675(2) 0.172886(14) 0.439892(16) 0.01081(7) Uani 1 1 d .
P1 P 0.22852(4) 0.08743(3) 0.46394(3) 0.01099(10) Uani 1 1 d .
P2 P 0.13023(4) 0.17939(3) 0.58007(3) 0.01072(10) Uani 1 1 d .
N1 N 0.35821(13) 0.20628(9) 0.55511(10) 0.0128(3) Uani 1 1 d .
N2 N 0.21838(13) 0.03578(8) 0.63566(10) 0.0131(3) Uani 1 1 d .
C1 C -0.01714(16) 0.21972(11) 0.33173(12) 0.0178(4) Uani 1 1 d .
H1 H -0.0895 0.1988 0.3059 0.021 Uiso 1 1 calc R
C2 C 0.09211(17) 0.20266(11) 0.30646(12) 0.0183(4) Uani 1 1 d .
H2 H 0.1043 0.1691 0.2610 0.022 Uiso 1 1 calc R
C3 C 0.18056(17) 0.24614(11) 0.36302(12) 0.0184(4) Uani 1 1 d .
H3 H 0.2607 0.2458 0.3611 0.022 Uiso 1 1 calc R
C4 C 0.12492(17) 0.28972(11) 0.42237(13) 0.0191(4) Uani 1 1 d .
H4 H 0.1622 0.3230 0.4666 0.023 Uiso 1 1 calc R
C5 C 0.00162(17) 0.27385(11) 0.40274(13) 0.0189(4) Uani 1 1 d .
H5 H -0.0558 0.2952 0.4314 0.023 Uiso 1 1 calc R
C6 C 0.37180(15) 0.12901(11) 0.51692(12) 0.0150(4) Uani 1 1 d .
H6A H 0.4091 0.0944 0.5638 0.018 Uiso 1 1 calc R
H6B H 0.4228 0.1330 0.4727 0.018 Uiso 1 1 calc R
C7 C 0.28522(15) 0.20825(11) 0.62514(12) 0.0134(3) Uani 1 1 d .
H7A H 0.2861 0.2603 0.6497 0.016 Uiso 1 1 calc R
H7B H 0.3180 0.1732 0.6730 0.016 Uiso 1 1 calc R
C8 C 0.21486(16) 0.00829(10) 0.54391(11) 0.0136(3) Uani 1 1 d .
H8A H 0.1412 -0.0189 0.5243 0.016 Uiso 1 1 calc R
H8B H 0.2784 -0.0285 0.5434 0.016 Uiso 1 1 calc R
C9 C 0.12051(15) 0.08811(10) 0.64286(12) 0.0136(3) Uani 1 1 d .
H9A H 0.1212 0.1002 0.7053 0.016 Uiso 1 1 calc R
H9B H 0.0467 0.0623 0.6198 0.016 Uiso 1 1 calc R
C10 C 0.47509(15) 0.23968(11) 0.58874(12) 0.0153(4) Uani 1 1 d .
H10A H 0.5174 0.2059 0.6344 0.018 Uiso 1 1 calc R
H10B H 0.4656 0.2897 0.6159 0.018 Uiso 1 1 calc R
C11 C 0.21603(17) -0.03272(11) 0.69403(12) 0.0177(4) Uani 1 1 d .
H11A H 0.2810 -0.0666 0.6872 0.021 Uiso 1 1 calc R
H11B H 0.1436 -0.0612 0.6741 0.021 Uiso 1 1 calc R
C12 C 0.26496(16) 0.02799(10) 0.37269(12) 0.0147(4) Uani 1 1 d .
C13 C 0.17237(19) 0.00636(12) 0.30503(13) 0.0222(4) Uani 1 1 d .
H13 H 0.0961 0.0225 0.3077 0.027 Uiso 1 1 calc R
C14 C 0.1930(2) -0.03894(12) 0.23394(14) 0.0309(5) Uani 1 1 d .
H14 H 0.1307 -0.0533 0.1894 0.037 Uiso 1 1 calc R
C15 C 0.3062(2) -0.06283(12) 0.22921(15) 0.0318(5) Uani 1 1 d .
H15 H 0.3202 -0.0928 0.1813 0.038 Uiso 1 1 calc R
C16 C 0.3982(2) -0.04215(12) 0.29559(14) 0.0282(5) Uani 1 1 d .
H16 H 0.4742 -0.0584 0.2923 0.034 Uiso 1 1 calc R
C17 C 0.37853(18) 0.00287(11) 0.36763(13) 0.0211(4) Uani 1 1 d .
H17 H 0.4412 0.0162 0.4124 0.025 Uiso 1 1 calc R
C18 C 0.03876(15) 0.24433(10) 0.63396(12) 0.0139(4) Uani 1 1 d .
C19 C 0.06379(17) 0.32290(11) 0.64746(14) 0.0225(4) Uani 1 1 d .
H19 H 0.1333 0.3432 0.6339 0.027 Uiso 1 1 calc R
C20 C -0.01456(19) 0.37131(12) 0.68110(16) 0.0290(5) Uani 1 1 d .
H20 H 0.0030 0.4238 0.6898 0.035 Uiso 1 1 calc R
C21 C -0.11810(18) 0.34221(12) 0.70164(15) 0.0260(5) Uani 1 1 d .
H21 H -0.1697 0.3747 0.7248 0.031 Uiso 1 1 calc R
C22 C -0.14449(17) 0.26460(12) 0.68760(13) 0.0224(4) Uani 1 1 d .
H22 H -0.2143 0.2448 0.7011 0.027 Uiso 1 1 calc R
C23 C -0.06735(16) 0.21587(11) 0.65344(13) 0.0172(4) Uani 1 1 d .
H23 H -0.0865 0.1638 0.6434 0.021 Uiso 1 1 calc R
C24 C 0.54603(15) 0.24975(11) 0.51508(12) 0.0152(4) Uani 1 1 d .
C25 C 0.64656(16) 0.20589(11) 0.51274(13) 0.0189(4) Uani 1 1 d .
H25 H 0.6712 0.1696 0.5575 0.023 Uiso 1 1 calc R
C26 C 0.71098(17) 0.21572(12) 0.44392(14) 0.0224(4) Uani 1 1 d .
H26 H 0.7785 0.1864 0.4431 0.027 Uiso 1 1 calc R
C27 C 0.67452(17) 0.26894(12) 0.37719(14) 0.0229(4) Uani 1 1 d .
H27 H 0.7173 0.2756 0.3313 0.027 Uiso 1 1 calc R
C28 C 0.57388(18) 0.31257(12) 0.37869(14) 0.0235(4) Uani 1 1 d .
H28 H 0.5491 0.3485 0.3336 0.028 Uiso 1 1 calc R
C29 C 0.51007(17) 0.30294(11) 0.44706(13) 0.0198(4) Uani 1 1 d .
H29 H 0.4425 0.3324 0.4474 0.024 Uiso 1 1 calc R
C30 C 0.22421(17) -0.01362(10) 0.79162(12) 0.0172(4) Uani 1 1 d .
C31 C 0.31622(18) 0.03030(11) 0.83817(13) 0.0215(4) Uani 1 1 d .
H31 H 0.3719 0.0516 0.8078 0.026 Uiso 1 1 calc R
C32 C 0.3261(2) 0.04275(12) 0.92920(14) 0.0302(5) Uani 1 1 d .
H32 H 0.3889 0.0715 0.9596 0.036 Uiso 1 1 calc R
C33 C 0.2426(2) 0.01251(14) 0.97514(15) 0.0368(6) Uani 1 1 d .
H33 H 0.2489 0.0211 1.0362 0.044 Uiso 1 1 calc R
C34 C 0.1505(2) -0.03016(14) 0.92985(15) 0.0345(5) Uani 1 1 d .
H34 H 0.0942 -0.0503 0.9604 0.041 Uiso 1 1 calc R
C35 C 0.14093(19) -0.04346(12) 0.83871(14) 0.0243(4) Uani 1 1 d .
H35 H 0.0783 -0.0726 0.8089 0.029 Uiso 1 1 calc R
H36 H 0.0112(19) 0.1113(13) 0.4484(14) 0.026(6) Uiso 1 1 d .

loop_
_atom_site_aniso_label
_atom_site_aniso_U_11
_atom_site_aniso_U_22
_atom_site_aniso_U_33
_atom_site_aniso_U_23
_atom_site_aniso_U_13
_atom_site_aniso_U_12
Fe1 0.01196(12) 0.01059(12) 0.01011(13) 0.00145(10) 0.00261(9) 0.00003(9)
P1 0.0129(2) 0.0104(2) 0.0102(2) -0.00031(17) 0.00360(16) -0.00019(16)
P2 0.0117(2) 0.0104(2) 0.0109(2) 0.00017(17) 0.00415(16) 0.00071(16)
N1 0.0116(7) 0.0146(7) 0.0127(7) -0.0042(6) 0.0035(6) -0.0014(6)
N2 0.0178(8) 0.0097(7) 0.0125(7) 0.0023(6) 0.0048(6) 0.0019(6)
C1 0.0172(9) 0.0196(9) 0.0154(9) 0.0070(7) -0.0008(7) 0.0017(7)
C2 0.0248(10) 0.0205(9) 0.0101(9) 0.0044(7) 0.0040(7) 0.0021(8)
C3 0.0185(9) 0.0204(10) 0.0173(9) 0.0075(8) 0.0054(7) -0.0017(7)
C4 0.0276(10) 0.0115(9) 0.0174(10) 0.0055(7) 0.0016(8) -0.0033(7)
C5 0.0226(10) 0.0154(9) 0.0194(10) 0.0056(7) 0.0057(8) 0.0058(7)
C6 0.0121(8) 0.0164(9) 0.0170(9) -0.0016(7) 0.0039(7) 0.0007(7)
C7 0.0128(8) 0.0157(9) 0.0117(8) -0.0024(7) 0.0023(7) -0.0011(7)
C8 0.0175(9) 0.0108(8) 0.0130(9) 0.0001(7) 0.0041(7) 0.0009(7)
C9 0.0163(8) 0.0125(8) 0.0134(9) 0.0021(7) 0.0065(7) 0.0018(7)
C10 0.0127(8) 0.0180(9) 0.0148(9) -0.0017(7) 0.0014(7) -0.0032(7)
C11 0.0251(10) 0.0131(9) 0.0152(9) 0.0025(7) 0.0043(7) 0.0010(7)
C12 0.0253(10) 0.0087(8) 0.0119(8) 0.0004(7) 0.0085(7) -0.0015(7)
C13 0.0290(11) 0.0204(10) 0.0191(10) -0.0047(8) 0.0098(8) -0.0096(8)
C14 0.0491(14) 0.0240(11) 0.0215(11) -0.0091(9) 0.0115(10) -0.0177(10)
C15 0.0629(16) 0.0151(10) 0.0225(11) -0.0044(8) 0.0217(11) -0.0018(10)
C16 0.0455(13) 0.0196(10) 0.0244(11) 0.0057(8) 0.0199(10) 0.0158(9)
C17 0.0296(11) 0.0168(9) 0.0182(10) 0.0036(8) 0.0076(8) 0.0083(8)
C18 0.0157(9) 0.0149(9) 0.0120(8) -0.0009(7) 0.0045(7) 0.0024(7)
C19 0.0181(9) 0.0178(10) 0.0338(12) -0.0034(9) 0.0110(8) -0.0014(8)
C20 0.0288(11) 0.0166(10) 0.0445(14) -0.0107(9) 0.0146(10) -0.0001(9)
C21 0.0208(10) 0.0274(11) 0.0316(12) -0.0120(9) 0.0101(9) 0.0048(8)
C22 0.0157(9) 0.0292(11) 0.0241(10) -0.0054(9) 0.0085(8) -0.0003(8)
C23 0.0177(9) 0.0169(9) 0.0178(9) -0.0033(7) 0.0056(7) -0.0016(7)
C24 0.0126(8) 0.0167(9) 0.0159(9) -0.0042(7) 0.0015(7) -0.0062(7)
C25 0.0154(9) 0.0197(9) 0.0211(10) 0.0008(8) 0.0021(7) -0.0032(7)
C26 0.0153(9) 0.0241(10) 0.0291(11) -0.0030(8) 0.0076(8) 0.0015(8)
C27 0.0221(10) 0.0275(11) 0.0211(10) -0.0011(8) 0.0097(8) -0.0048(8)
C28 0.0238(10) 0.0267(11) 0.0208(10) 0.0046(8) 0.0059(8) -0.0013(8)
C29 0.0170(9) 0.0207(10) 0.0220(10) 0.0004(8) 0.0048(8) 0.0012(7)
C30 0.0232(10) 0.0127(9) 0.0161(9) 0.0048(7) 0.0045(7) 0.0049(7)
C31 0.0264(10) 0.0190(10) 0.0197(10) 0.0035(8) 0.0054(8) 0.0005(8)
C32 0.0464(14) 0.0200(11) 0.0212(11) 0.0013(8) -0.0025(9) -0.0019(10)
C33 0.0686(18) 0.0285(12) 0.0142(10) 0.0037(9) 0.0101(11) 0.0032(12)
C34 0.0502(15) 0.0337(13) 0.0246(12) 0.0111(10) 0.0201(11) 0.0012(11)
C35 0.0292(11) 0.0217(10) 0.0230(11) 0.0052(8) 0.0075(8) -0.0023(8)

loop_
_atom_type_symbol
_atom_type_description
_atom_type_scat_dispersion_real
_atom_type_scat_dispersion_imag
_atom_type_scat_source
C C 0.0033 0.0016 'International Tables Vol C Tables 4.2.6.8 and 6.1.1.4'
H H 0.0000 0.0000 'International Tables Vol C Tables 4.2.6.8 and 6.1.1.4'
N N 0.0061 0.0033 'International Tables Vol C Tables 4.2.6.8 and 6.1.1.4'
P P 0.1023 0.0942 'International Tables Vol C Tables 4.2.6.8 and 6.1.1.4'
Fe Fe 0.3463 0.8444 'International Tables Vol C Tables 4.2.6.8 and 6.1.1.4'

loop_
_geom_angle_atom_site_label_1
_geom_angle_atom_site_label_2
_geom_angle_atom_site_label_3
_geom_angle
C4 Fe1 C3 39.94(8)
C4 Fe1 C1 67.15(8)
C3 Fe1 C1 67.05(7)
C4 Fe1 C5 40.31(8)
C3 Fe1 C5 67.29(8)
C1 Fe1 C5 39.75(8)
C4 Fe1 C2 67.18(8)
C3 Fe1 C2 40.15(7)
C1 Fe1 C2 39.63(7)
C5 Fe1 C2 66.91(7)
C4 Fe1 P1 125.45(6)
C3 Fe1 P1 97.45(6)
C1 Fe1 P1 138.31(6)
C5 Fe1 P1 164.48(6)
C2 Fe1 P1 103.65(6)
C4 Fe1 P2 94.24(6)
C3 Fe1 P2 121.27(6)
C1 Fe1 P2 139.46(6)
C5 Fe1 P2 103.02(6)
C2 Fe1 P2 160.57(6)
P1 Fe1 P2 82.069(19)
C4 Fe1 H36 147.0(8)
C3 Fe1 H36 151.2(8)
C1 Fe1 H36 90.5(8)
C5 Fe1 H36 107.3(8)
C2 Fe1 H36 111.1(8)
P1 Fe1 H36 87.5(8)
P2 Fe1 H36 87.5(8)
C12 P1 C6 103.88(8)
C12 P1 C8 98.26(8)
C6 P1 C8 99.84(8)
C12 P1 Fe1 120.97(6)
C6 P1 Fe1 111.62(6)
C8 P1 Fe1 119.18(6)
C18 P2 C9 101.31(8)
C18 P2 C7 105.29(8)
C9 P2 C7 100.21(8)
C18 P2 Fe1 118.01(6)
C9 P2 Fe1 117.42(6)
C7 P2 Fe1 112.37(6)
C7 N1 C6 114.91(14)
C7 N1 C10 110.21(13)
C6 N1 C10 109.63(14)
C9 N2 C8 112.12(14)
C9 N2 C11 110.52(13)
C8 N2 C11 108.24(13)
C2 C1 C5 108.69(17)
C2 C1 Fe1 70.37(10)
C5 C1 Fe1 70.16(11)
C2 C1 H1 125.7
C5 C1 H1 125.7
Fe1 C1 H1 125.4
C1 C2 C3 107.77(17)
C1 C2 Fe1 70.00(10)
C3 C2 Fe1 69.42(10)
C1 C2 H2 126.1
C3 C2 H2 126.1
Fe1 C2 H2 126.0
C4 C3 C2 107.89(17)
C4 C3 Fe1 69.71(10)
C2 C3 Fe1 70.44(10)
C4 C3 H3 126.1
C2 C3 H3 126.1
Fe1 C3 H3 125.4
C3 C4 C5 108.22(17)
C3 C4 Fe1 70.35(11)
C5 C4 Fe1 70.52(11)
C3 C4 H4 125.9
C5 C4 H4 125.9
Fe1 C4 H4 124.8
C1 C5 C4 107.42(17)
C1 C5 Fe1 70.10(10)
C4 C5 Fe1 69.17(10)
C1 C5 H5 126.3
C4 C5 H5 126.3
Fe1 C5 H5 126.0
N1 C6 P1 111.89(12)
N1 C6 H6A 109.2
P1 C6 H6A 109.2
N1 C6 H6B 109.2
P1 C6 H6B 109.2
H6A C6 H6B 107.9
N1 C7 P2 111.19(12)
N1 C7 H7A 109.4
P2 C7 H7A 109.4
N1 C7 H7B 109.4
P2 C7 H7B 109.4
H7A C7 H7B 108.0
N2 C8 P1 113.32(12)
N2 C8 H8A 108.9
P1 C8 H8A 108.9
N2 C8 H8B 108.9
P1 C8 H8B 108.9
H8A C8 H8B 107.7
N2 C9 P2 111.51(11)
N2 C9 H9A 109.3
P2 C9 H9A 109.3
N2 C9 H9B 109.3
P2 C9 H9B 109.3
H9A C9 H9B 108.0
N1 C10 C24 111.70(14)
N1 C10 H10A 109.3
C24 C10 H10A 109.3
N1 C10 H10B 109.3
C24 C10 H10B 109.3
H10A C10 H10B 107.9
N2 C11 C30 114.36(15)
N2 C11 H11A 108.7
C30 C11 H11A 108.7
N2 C11 H11B 108.7
C30 C11 H11B 108.7
H11A C11 H11B 107.6
C17 C12 C13 118.75(17)
C17 C12 P1 123.90(15)
C13 C12 P1 117.35(14)
C14 C13 C12 120.7(2)
C14 C13 H13 119.7
C12 C13 H13 119.7
C15 C14 C13 120.0(2)
C15 C14 H14 120.0
C13 C14 H14 120.0
C16 C15 C14 119.89(19)
C16 C15 H15 120.1
C14 C15 H15 120.1
C15 C16 C17 120.7(2)
C15 C16 H16 119.7
C17 C16 H16 119.7
C16 C17 C12 120.0(2)
C16 C17 H17 120.0
C12 C17 H17 120.0
C19 C18 C23 118.47(16)
C19 C18 P2 122.69(14)
C23 C18 P2 118.46(14)
C18 C19 C20 120.37(18)
C18 C19 H19 119.8
C20 C19 H19 119.8
C21 C20 C19 120.62(19)
C21 C20 H20 119.7
C19 C20 H20 119.7
C22 C21 C20 119.54(18)
C22 C21 H21 120.2
C20 C21 H21 120.2
C21 C22 C23 120.33(18)
C21 C22 H22 119.8
C23 C22 H22 119.8
C22 C23 C18 120.65(18)
C22 C23 H23 119.7
C18 C23 H23 119.7
C29 C24 C25 118.75(17)
C29 C24 C10 119.90(16)
C25 C24 C10 121.35(17)
C24 C25 C26 120.63(18)
C24 C25 H25 119.7
C26 C25 H25 119.7
C27 C26 C25 119.94(18)
C27 C26 H26 120.0
C25 C26 H26 120.0
C26 C27 C28 119.80(18)
C26 C27 H27 120.1
C28 C27 H27 120.1
C29 C28 C27 120.28(19)
C29 C28 H28 119.9
C27 C28 H28 119.9
C28 C29 C24 120.60(18)
C28 C29 H29 119.7
C24 C29 H29 119.7
C31 C30 C35 118.17(18)
C31 C30 C11 122.02(17)
C35 C30 C11 119.73(18)
C32 C31 C30 120.94(19)
C32 C31 H31 119.5
C30 C31 H31 119.5
C31 C32 C33 120.2(2)
C31 C32 H32 119.9
C33 C32 H32 119.9
C34 C33 C32 119.5(2)
C34 C33 H33 120.2
C32 C33 H33 120.2
C33 C34 C35 120.5(2)
C33 C34 H34 119.7
C35 C34 H34 119.7
C34 C35 C30 120.7(2)
C34 C35 H35 119.7
C30 C35 H35 119.7

loop_
_geom_bond_atom_site_label_1
_geom_bond_atom_site_label_2
_geom_bond_distance
Fe1 C4 2.0621(18)
Fe1 C3 2.0705(18)
Fe1 C1 2.0793(18)
Fe1 C5 2.0801(18)
Fe1 C2 2.0840(18)
Fe1 P1 2.1008(5)
Fe1 P2 2.1014(5)
Fe1 H36 1.47(2)
P1 C12 1.8310(18)
P1 C6 1.8510(18)
P1 C8 1.8511(18)
P2 C18 1.8269(18)
P2 C9 1.8523(17)
P2 C7 1.8662(18)
N1 C7 1.469(2)
N1 C6 1.471(2)
N1 C10 1.472(2)
N2 C9 1.463(2)
N2 C8 1.467(2)
N2 C11 1.479(2)
C1 C2 1.411(3)
C1 C5 1.414(3)
C1 H1 0.9300
C2 C3 1.426(3)
C2 H2 0.9300
C3 C4 1.411(3)
C3 H3 0.9300
C4 C5 1.427(3)
C4 H4 0.9300
C5 H5 0.9300
C6 H6A 0.9700
C6 H6B 0.9700
C7 H7A 0.9700
C7 H7B 0.9700
C8 H8A 0.9700
C8 H8B 0.9700
C9 H9A 0.9700
C9 H9B 0.9700
C10 C24 1.508(2)
C10 H10A 0.9700
C10 H10B 0.9700
C11 C30 1.507(3)
C11 H11A 0.9700
C11 H11B 0.9700
C12 C17 1.394(3)
C12 C13 1.397(3)
C13 C14 1.387(3)
C13 H13 0.9300
C14 C15 1.383(3)
C14 H14 0.9300
C15 C16 1.377(3)
C15 H15 0.9300
C16 C17 1.392(3)
C16 H16 0.9300
C17 H17 0.9300
C18 C19 1.391(3)
C18 C23 1.397(2)
C19 C20 1.391(3)
C19 H19 0.9300
C20 C21 1.380(3)
C20 H20 0.9300
C21 C22 1.379(3)
C21 H21 0.9300
C22 C23 1.388(3)
C22 H22 0.9300
C23 H23 0.9300
C24 C29 1.389(3)
C24 C25 1.389(3)
C25 C26 1.396(3)
C25 H25 0.9300
C26 C27 1.377(3)
C26 H26 0.9300
C27 C28 1.386(3)
C27 H27 0.9300
C28 C29 1.385(3)
C28 H28 0.9300
C29 H29 0.9300
C30 C31 1.391(3)
C30 C35 1.393(3)
C31 C32 1.385(3)
C31 H31 0.9300
C32 C33 1.386(3)
C32 H32 0.9300
C33 C34 1.373(4)
C33 H33 0.9300
C34 C35 1.390(3)
C34 H34 0.9300
C35 H35 0.9300

loop_
_geom_torsion_atom_site_label_1
_geom_torsion_atom_site_label_2
_geom_torsion_atom_site_label_3
_geom_torsion_atom_site_label_4
_geom_torsion
C4 Fe1 P1 C12 -97.10(10)
C3 Fe1 P1 C12 -65.99(9)
C1 Fe1 P1 C12 -2.37(11)
C5 Fe1 P1 C12 -76.3(2)
C2 Fe1 P1 C12 -25.59(9)
P2 Fe1 P1 C12 173.33(7)
C4 Fe1 P1 C6 25.50(10)
C3 Fe1 P1 C6 56.61(9)
C1 Fe1 P1 C6 120.23(10)
C5 Fe1 P1 C6 46.3(2)
C2 Fe1 P1 C6 97.01(9)
P2 Fe1 P1 C6 -64.07(7)
C4 Fe1 P1 C8 141.09(9)
C3 Fe1 P1 C8 172.20(9)
C1 Fe1 P1 C8 -124.17(10)
C5 Fe1 P1 C8 161.9(2)
C2 Fe1 P1 C8 -147.40(9)
P2 Fe1 P1 C8 51.52(7)
C4 Fe1 P2 C18 58.72(9)
C3 Fe1 P2 C18 90.01(9)
C1 Fe1 P2 C18 -0.46(11)
C5 Fe1 P2 C18 18.86(9)
C2 Fe1 P2 C18 75.20(18)
P1 Fe1 P2 C18 -176.05(7)
C4 Fe1 P2 C9 -179.53(8)
C3 Fe1 P2 C9 -148.23(9)
C1 Fe1 P2 C9 121.30(10)
C5 Fe1 P2 C9 140.61(8)
C2 Fe1 P2 C9 -163.05(17)
P1 Fe1 P2 C9 -54.30(7)
C4 Fe1 P2 C7 -64.10(9)
C3 Fe1 P2 C7 -32.80(9)
C1 Fe1 P2 C7 -123.27(10)
C5 Fe1 P2 C7 -103.96(8)
C2 Fe1 P2 C7 -47.62(18)
P1 Fe1 P2 C7 61.13(6)
C4 Fe1 C1 C2 81.31(12)
C3 Fe1 C1 C2 37.79(11)
C5 Fe1 C1 C2 119.37(16)
P1 Fe1 C1 C2 -36.93(15)
P2 Fe1 C1 C2 149.64(10)
C4 Fe1 C1 C5 -38.06(11)
C3 Fe1 C1 C5 -81.58(12)
C2 Fe1 C1 C5 -119.37(16)
P1 Fe1 C1 C5 -156.30(9)
P2 Fe1 C1 C5 30.27(15)
C5 C1 C2 C3 0.6(2)
Fe1 C1 C2 C3 -59.37(12)
C5 C1 C2 Fe1 59.92(13)
C4 Fe1 C2 C1 -81.23(12)
C3 Fe1 C2 C1 -118.92(16)
C5 Fe1 C2 C1 -37.28(11)
P1 Fe1 C2 C1 155.72(10)
P2 Fe1 C2 C1 -99.11(18)
C4 Fe1 C2 C3 37.69(11)
C1 Fe1 C2 C3 118.92(16)
C5 Fe1 C2 C3 81.64(12)
P1 Fe1 C2 C3 -85.36(11)
P2 Fe1 C2 C3 19.8(2)
C1 C2 C3 C4 -0.2(2)
Fe1 C2 C3 C4 -59.91(12)
C1 C2 C3 Fe1 59.74(13)
C1 Fe1 C3 C4 81.30(12)
C5 Fe1 C3 C4 38.01(11)
C2 Fe1 C3 C4 118.62(16)
P1 Fe1 C3 C4 -139.02(10)
P2 Fe1 C3 C4 -53.80(12)
C4 Fe1 C3 C2 -118.62(16)
C1 Fe1 C3 C2 -37.32(11)
C5 Fe1 C3 C2 -80.60(12)
P1 Fe1 C3 C2 102.36(10)
P2 Fe1 C3 C2 -172.42(9)
C2 C3 C4 C5 -0.3(2)
Fe1 C3 C4 C5 -60.64(13)
C2 C3 C4 Fe1 60.37(13)
C1 Fe1 C4 C3 -81.04(12)
C5 Fe1 C4 C3 -118.58(16)
C2 Fe1 C4 C3 -37.88(11)
P1 Fe1 C4 C3 52.96(13)
P2 Fe1 C4 C3 136.24(10)
C3 Fe1 C4 C5 118.58(16)
C1 Fe1 C4 C5 37.54(11)
C2 Fe1 C4 C5 80.70(12)
P1 Fe1 C4 C5 171.54(9)
P2 Fe1 C4 C5 -105.18(11)
C2 C1 C5 C4 -0.7(2)
Fe1 C1 C5 C4 59.33(12)
C2 C1 C5 Fe1 -60.06(13)
C3 C4 C5 C1 0.6(2)
Fe1 C4 C5 C1 -59.92(13)
C3 C4 C5 Fe1 60.54(13)
C4 Fe1 C5 C1 118.58(16)
C3 Fe1 C5 C1 80.92(12)
C2 Fe1 C5 C1 37.17(11)
P1 Fe1 C5 C1 92.0(2)
P2 Fe1 C5 C1 -160.35(10)
C3 Fe1 C5 C4 -37.67(11)
C1 Fe1 C5 C4 -118.58(16)
C2 Fe1 C5 C4 -81.41(12)
P1 Fe1 C5 C4 -26.6(3)
P2 Fe1 C5 C4 81.07(11)
C7 N1 C6 P1 60.52(17)
C10 N1 C6 P1 -174.72(12)
C12 P1 C6 N1 148.69(12)
C8 P1 C6 N1 -110.18(13)
Fe1 P1 C6 N1 16.76(14)
C6 N1 C7 P2 -63.55(17)
C10 N1 C7 P2 171.99(12)
C18 P2 C7 N1 -140.43(12)
C9 P2 C7 N1 114.74(13)
Fe1 P2 C7 N1 -10.72(14)
C9 N2 C8 P1 62.14(17)
C11 N2 C8 P1 -175.69(12)
C12 P1 C8 N2 163.68(13)
C6 P1 C8 N2 57.95(14)
Fe1 P1 C8 N2 -63.74(14)
C8 N2 C9 P2 -65.29(16)
C11 N2 C9 P2 173.86(12)
C18 P2 C9 N2 -159.08(12)
C7 P2 C9 N2 -51.06(14)
Fe1 P2 C9 N2 70.88(13)
C7 N1 C10 C24 -171.44(15)
C6 N1 C10 C24 61.12(19)
C9 N2 C11 C30 -59.2(2)
C8 N2 C11 C30 177.63(15)
C6 P1 C12 C17 18.17(18)
C8 P1 C12 C17 -84.18(16)
Fe1 P1 C12 C17 144.39(14)
C6 P1 C12 C13 -162.47(14)
C8 P1 C12 C13 95.19(15)
Fe1 P1 C12 C13 -36.24(16)
C17 C12 C13 C14 -0.3(3)
P1 C12 C13 C14 -179.69(15)
C12 C13 C14 C15 -0.4(3)
C13 C14 C15 C16 0.6(3)
C14 C15 C16 C17 -0.1(3)
C15 C16 C17 C12 -0.5(3)
C13 C12 C17 C16 0.7(3)
P1 C12 C17 C16 -179.92(15)
C9 P2 C18 C19 144.62(17)
C7 P2 C18 C19 40.61(18)
Fe1 P2 C18 C19 -85.71(17)
C9 P2 C18 C23 -42.60(16)
C7 P2 C18 C23 -146.61(15)
Fe1 P2 C18 C23 87.07(15)
C23 C18 C19 C20 1.1(3)
P2 C18 C19 C20 173.91(17)
C18 C19 C20 C21 0.0(3)
C19 C20 C21 C22 -0.8(4)
C20 C21 C22 C23 0.3(3)
C21 C22 C23 C18 0.9(3)
C19 C18 C23 C22 -1.6(3)
P2 C18 C23 C22 -174.69(15)
N1 C10 C24 C29 66.5(2)
N1 C10 C24 C25 -112.52(19)
C29 C24 C25 C26 0.7(3)
C10 C24 C25 C26 179.76(17)
C24 C25 C26 C27 -0.4(3)
C25 C26 C27 C28 0.0(3)
C26 C27 C28 C29 0.1(3)
C27 C28 C29 C24 0.2(3)
C25 C24 C29 C28 -0.6(3)
C10 C24 C29 C28 -179.64(18)
N2 C11 C30 C31 -55.3(2)
N2 C11 C30 C35 127.79(19)
C35 C30 C31 C32 1.3(3)
C11 C30 C31 C32 -175.66(19)
C30 C31 C32 C33 -1.1(3)
C31 C32 C33 C34 0.3(3)
C32 C33 C34 C35 0.3(4)
C33 C34 C35 C30 -0.2(3)
C31 C30 C35 C34 -0.6(3)
C11 C30 C35 C34 176.39(19)
